data_7709763
loop_
_publ_author_name
'Jiang, Jianwei'
'Choi, Sohee'
'Oh, Jaehyun'
'Choi, Jihyun'
'Sun, Ho-Jung'
'Yoon, Sungho'

_publ_section_title
;
 Formation of mononuclear N,O-chelate zirconium complexes by direct
 insertion of epoxide into tetrakis(dimethylamido)zirconium: highly
 promising approach for developing an ALD precursor of ZrO2 thin films
;
_journal_name_full 'Dalton Transactions'
_journal_paper_doi 10.1039/D1DT04207F
_journal_year 2022
_chemical_formula_moiety 'C22 H48 N4 O2 Zr'
_chemical_formula_sum 'C22 H48 N4 O2 Zr'
_chemical_formula_weight 491.86
_space_group_crystal_system monoclinic
_space_group_IT_number 14
_space_group_name_Hall '-P 2ybc'
_space_group_name_H-M_alt 'P 1 21/c 1'
_atom_sites_solution_hydrogens geom
_audit_creation_method SHELXL-2013
_audit_update_record
;
2020-10-09 deposited with the CCDC.	2022-03-03 downloaded from the CCDC.
;
_cell_angle_alpha 90
_cell_angle_beta 91.5782(16)
_cell_angle_gamma 90
_cell_formula_units_Z 4
_cell_length_a 15.9734(3)
_cell_length_b 9.57200(19)
_cell_length_c 16.6128(3)
_cell_measurement_reflns_used 20701
_cell_measurement_temperature 93(2)
_cell_measurement_theta_max 79.037
_cell_measurement_theta_min 5.327
_cell_volume 2539.09(8)
_computing_cell_refinement 'CrysAlisPro 1.171.39.29d (Rigaku OD, 2017)'
_computing_data_collection 'CrysAlisPro 1.171.39.29d (Rigaku OD, 2017)'
_computing_data_reduction 'CrysAlisPro 1.171.39.29d (Rigaku OD, 2017)'
_computing_molecular_graphics 'Bruker SHELXTL'
_computing_publication_material 'Bruker SHELXTL'
_computing_structure_refinement 'SHELXL-2013 (Sheldrick, 2013)'
_computing_structure_solution 'SHELXL-2013 (Sheldrick, 2013)'
_diffrn_ambient_temperature 93(2)
_diffrn_measured_fraction_theta_full 0.999
_diffrn_measured_fraction_theta_max 0.970
_diffrn_measurement_device_type 'XtaLAB AFC12 (RINC): Kappa dual home/near'
_diffrn_measurement_method 'phi and omega scans'
_diffrn_radiation_type CuK\a
_diffrn_radiation_wavelength 1.54178
_diffrn_reflns_av_R_equivalents 0.0331
_diffrn_reflns_av_unetI/netI 0.0257
_diffrn_reflns_Laue_measured_fraction_full 0.999
_diffrn_reflns_Laue_measured_fraction_max 0.970
_diffrn_reflns_limit_h_max 19
_diffrn_reflns_limit_h_min -20
_diffrn_reflns_limit_k_max 11
_diffrn_reflns_limit_k_min -7
_diffrn_reflns_limit_l_max 21
_diffrn_reflns_limit_l_min -18
_diffrn_reflns_number 20701
_diffrn_reflns_point_group_measured_fraction_full 0.999
_diffrn_reflns_point_group_measured_fraction_max 0.970
_diffrn_reflns_theta_full 67.679
_diffrn_reflns_theta_max 79.037
_diffrn_reflns_theta_min 5.327
_diffrn_source 'fine-focus sealed X-ray tube'
_exptl_absorpt_coefficient_mu 3.719
_exptl_absorpt_correction_T_max 1.00000
_exptl_absorpt_correction_T_min 0.70240
_exptl_absorpt_correction_type multi-scan
_exptl_absorpt_process_details 'SCALE3 ABSPACK'
_exptl_crystal_colour colourless
_exptl_crystal_density_diffrn 1.287
_exptl_crystal_density_meas ?
_exptl_crystal_density_method 'not measured'
_exptl_crystal_description cube
_exptl_crystal_F_000 1056
_exptl_crystal_size_max 0.133
_exptl_crystal_size_mid 0.067
_exptl_crystal_size_min 0.054
_refine_diff_density_max 0.861
_refine_diff_density_min -1.531
_refine_diff_density_rms 0.117
_refine_ls_extinction_method none
_refine_ls_goodness_of_fit_ref 1.111
_refine_ls_hydrogen_treatment constr
_refine_ls_matrix_type full
_refine_ls_number_parameters 270
_refine_ls_number_reflns 5328
_refine_ls_number_restraints 0
_refine_ls_restrained_S_all 1.111
_refine_ls_R_factor_all 0.0529
_refine_ls_R_factor_gt 0.0494
_refine_ls_shift/su_max 0.001
_refine_ls_shift/su_mean 0.000
_refine_ls_structure_factor_coef Fsqd
_refine_ls_weighting_details 'w=1/[\s^2^(Fo^2^)+(0.0519P)^2^+12.1914P] where P=(Fo^2^+2Fc^2^)/3'
_refine_ls_weighting_scheme calc
_refine_ls_wR_factor_gt 0.1307
_refine_ls_wR_factor_ref 0.1322
_reflns_Friedel_coverage 0.000
_reflns_number_gt 4797
_reflns_number_total 5328
_reflns_threshold_expression 'I > 2\s(I)'
_cod_data_source_file d1dt04207f2.cif
_cod_data_source_block ysh-j-1
_cod_depositor_comments
;
The following automatic conversions were performed:

data item '_exptl_crystal_density_meas' value 'not measured' was
changed to '?' -- the value is perceived as not measured.

Automatic conversion script
Id: cif_fix_values 7556 2019-12-06 15:28:31Z antanas 
;
_cod_original_sg_symbol_H-M 'P 21/c'
_cod_database_code 7709763
_shelx_space_group_comment
;
The symmetry employed for this shelxl refinement is uniquely defined
by the following loop, which should always be used as a source of
symmetry information in preference to the above space-group names.
They are only intended as comments.
;
_shelx_estimated_absorpt_t_min 0.638
_shelx_estimated_absorpt_t_max 0.824
_shelxl_version_number 2013-4

loop_
_space_group_symop_operation_xyz
'x, y, z'
'-x, y+1/2, -z+1/2'
'-x, -y, -z'
'x, -y-1/2, z-1/2'

loop_
_atom_site_label
_atom_site_type_symbol
_atom_site_fract_x
_atom_site_fract_y
_atom_site_fract_z
_atom_site_U_iso_or_equiv
_atom_site_adp_type
_atom_site_occupancy
_atom_site_site_symmetry_order
_atom_site_calc_flag
_atom_site_refinement_flags_posn
_atom_site_refinement_flags_adp
_atom_site_refinement_flags_occupancy
_atom_site_disorder_assembly
_atom_site_disorder_group
Zr1 Zr 0.79322(2) 0.82741(3) 0.12109(2) 0.01312(11) Uani 1 1 d . . . . .
O1 O 0.76198(17) 0.9626(3) 0.21055(14) 0.0168(5) Uani 1 1 d . . . . .
C7 C 0.8313(3) 0.8252(4) 0.3100(2) 0.0187(8) Uani 1 1 d . . . . .
H7A H 0.8712 0.8375 0.3561 0.022 Uiso 1 1 calc R U . . .
H7B H 0.7889 0.7557 0.3257 0.022 Uiso 1 1 calc R U . . .
C1 C 0.7877(2) 0.9650(4) 0.2918(2) 0.0141(7) Uani 1 1 d . . . . .
C6 C 0.8426(2) 1.0940(4) 0.3096(2) 0.0196(8) Uani 1 1 d . . . . .
H6A H 0.8670 1.0863 0.3649 0.024 Uiso 1 1 calc R U . . .
H6B H 0.8893 1.0957 0.2717 0.024 Uiso 1 1 calc R U . . .
C2 C 0.7112(2) 0.9708(4) 0.3463(2) 0.0185(7) Uani 1 1 d . . . . .
H2A H 0.6727 0.8933 0.3315 0.022 Uiso 1 1 calc R U . . .
H2B H 0.7303 0.9564 0.4029 0.022 Uiso 1 1 calc R U . . .
C3 C 0.6632(3) 1.1081(5) 0.3403(2) 0.0260(9) Uani 1 1 d . . . . .
H3A H 0.6169 1.1071 0.3788 0.031 Uiso 1 1 calc R U . . .
H3B H 0.6384 1.1183 0.2854 0.031 Uiso 1 1 calc R U . . .
C4 C 0.7206(3) 1.2318(5) 0.3589(3) 0.0274(9) Uani 1 1 d . . . . .
H4A H 0.6889 1.3201 0.3524 0.033 Uiso 1 1 calc R U . . .
H4B H 0.7419 1.2261 0.4153 0.033 Uiso 1 1 calc R U . . .
C5 C 0.7937(3) 1.2309(4) 0.3021(2) 0.0255(9) Uani 1 1 d . . . . .
H5A H 0.8315 1.3103 0.3151 0.031 Uiso 1 1 calc R U . . .
H5B H 0.7725 1.2425 0.2460 0.031 Uiso 1 1 calc R U . . .
N1 N 0.8773(2) 0.7708(3) 0.23963(18) 0.0181(6) Uani 1 1 d . . . . .
C9 C 0.9609(3) 0.8345(5) 0.2339(3) 0.0263(9) Uani 1 1 d . . . . .
H9A H 0.9913 0.8251 0.2856 0.039 Uiso 1 1 calc R U . . .
H9B H 0.9550 0.9336 0.2202 0.039 Uiso 1 1 calc R U . . .
H9C H 0.9921 0.7869 0.1919 0.039 Uiso 1 1 calc R U . . .
C8 C 0.8883(3) 0.6178(4) 0.2501(2) 0.0251(9) Uani 1 1 d . . . . .
H8A H 0.9223 0.5811 0.2066 0.038 Uiso 1 1 calc R U . . .
H8B H 0.8334 0.5722 0.2485 0.038 Uiso 1 1 calc R U . . .
H8C H 0.9166 0.5991 0.3021 0.038 Uiso 1 1 calc R U . . .
O2 O 0.70638(16) 0.6746(3) 0.13711(16) 0.0176(5) Uani 1 1 d . . . . .
C10 C 0.6197(2) 0.6806(4) 0.1275(2) 0.0167(7) Uani 1 1 d . . . . .
C16 C 0.5959(2) 0.8317(4) 0.1029(2) 0.0184(8) Uani 1 1 d . . . . .
H16A H 0.5432 0.8298 0.0700 0.022 Uiso 1 1 calc R U . . .
H16B H 0.5856 0.8870 0.1520 0.022 Uiso 1 1 calc R U . . .
C13 C 0.5633(3) 0.3942(5) 0.1752(3) 0.0339(10) Uani 1 1 d . . . . .
H13A H 0.5767 0.2984 0.1940 0.041 Uiso 1 1 calc R U . . .
H13B H 0.5017 0.4019 0.1683 0.041 Uiso 1 1 calc R U . . .
C11 C 0.5880(3) 0.5701(4) 0.0664(2) 0.0227(8) Uani 1 1 d . . . . .
H11A H 0.5271 0.5831 0.0565 0.027 Uiso 1 1 calc R U . . .
H11B H 0.6162 0.5844 0.0148 0.027 Uiso 1 1 calc R U . . .
C15 C 0.5790(3) 0.6501(5) 0.2087(2) 0.0231(8) Uani 1 1 d . . . . .
H15A H 0.6016 0.7163 0.2496 0.028 Uiso 1 1 calc R U . . .
H15B H 0.5179 0.6661 0.2031 0.028 Uiso 1 1 calc R U . . .
C12 C 0.6041(3) 0.4207(4) 0.0954(3) 0.0270(9) Uani 1 1 d . . . . .
H12A H 0.5815 0.3541 0.0547 0.032 Uiso 1 1 calc R U . . .
H12B H 0.6652 0.4047 0.1014 0.032 Uiso 1 1 calc R U . . .
C14 C 0.5947(3) 0.5003(5) 0.2380(3) 0.0315(10) Uani 1 1 d . . . . .
H14A H 0.6555 0.4864 0.2487 0.038 Uiso 1 1 calc R U . . .
H14B H 0.5655 0.4851 0.2891 0.038 Uiso 1 1 calc R U . . .
N2 N 0.6616(2) 0.9006(3) 0.05659(19) 0.0189(7) Uani 1 1 d . . . . .
C18 C 0.6482(3) 1.0534(4) 0.0596(3) 0.0253(9) Uani 1 1 d . . . . .
H18A H 0.5929 1.0759 0.0361 0.038 Uiso 1 1 calc R U . . .
H18B H 0.6915 1.1005 0.0289 0.038 Uiso 1 1 calc R U . . .
H18C H 0.6514 1.0850 0.1157 0.038 Uiso 1 1 calc R U . . .
C17 C 0.6597(3) 0.8556(5) -0.0285(2) 0.0253(9) Uani 1 1 d . . . . .
H17A H 0.6759 0.7570 -0.0317 0.038 Uiso 1 1 calc R U . . .
H17B H 0.6990 0.9124 -0.0589 0.038 Uiso 1 1 calc R U . . .
H17C H 0.6030 0.8674 -0.0515 0.038 Uiso 1 1 calc R U . . .
N3 N 0.8678(2) 0.6754(3) 0.06169(19) 0.0168(6) Uani 1 1 d . . . . .
C20 C 0.8480(3) 0.5276(4) 0.0536(2) 0.0225(8) Uani 1 1 d . . . . .
H20A H 0.8569 0.4978 -0.0019 0.034 Uiso 1 1 calc R U . . .
H20B H 0.7893 0.5121 0.0669 0.034 Uiso 1 1 calc R U . . .
H20C H 0.8844 0.4735 0.0904 0.034 Uiso 1 1 calc R U . . .
C19 C 0.9543(2) 0.6944(4) 0.0389(2) 0.0219(8) Uani 1 1 d . . . . .
H19A H 0.9911 0.6382 0.0743 0.033 Uiso 1 1 calc R U . . .
H19B H 0.9695 0.7932 0.0441 0.033 Uiso 1 1 calc R U . . .
H19C H 0.9606 0.6644 -0.0170 0.033 Uiso 1 1 calc R U . . .
N4 N 0.8497(2) 0.9868(3) 0.05291(18) 0.0182(6) Uani 1 1 d . . . . .
C21 C 0.8639(3) 1.1302(4) 0.0791(2) 0.0230(8) Uani 1 1 d . . . . .
H21A H 0.9234 1.1533 0.0745 0.035 Uiso 1 1 calc R U . . .
H21B H 0.8478 1.1401 0.1353 0.035 Uiso 1 1 calc R U . . .
H21C H 0.8302 1.1936 0.0451 0.035 Uiso 1 1 calc R U . . .
C22 C 0.8698(3) 0.9759(4) -0.0320(2) 0.0231(8) Uani 1 1 d . . . . .
H22A H 0.8342 1.0400 -0.0636 0.035 Uiso 1 1 calc R U . . .
H22B H 0.8601 0.8799 -0.0505 0.035 Uiso 1 1 calc R U . . .
H22C H 0.9288 1.0005 -0.0388 0.035 Uiso 1 1 calc R U . . .

loop_
_atom_site_aniso_label
_atom_site_aniso_U_11
_atom_site_aniso_U_22
_atom_site_aniso_U_33
_atom_site_aniso_U_23
_atom_site_aniso_U_13
_atom_site_aniso_U_12
Zr1 0.01784(17) 0.01049(17) 0.01099(16) 0.00025(10) -0.00034(11) -0.00023(11)
O1 0.0257(13) 0.0149(13) 0.0097(11) -0.0024(10) -0.0023(9) 0.0024(11)
C7 0.027(2) 0.0163(19) 0.0125(16) 0.0013(14) -0.0006(14) 0.0017(15)
C1 0.0199(17) 0.0127(17) 0.0096(15) -0.0018(13) -0.0021(12) -0.0012(14)
C6 0.0260(19) 0.0170(19) 0.0160(17) -0.0010(14) 0.0008(14) -0.0044(15)
C2 0.0200(18) 0.0202(19) 0.0152(17) -0.0015(15) -0.0001(13) -0.0032(15)
C3 0.023(2) 0.034(2) 0.0204(19) -0.0036(17) 0.0004(15) 0.0054(18)
C4 0.040(2) 0.021(2) 0.0214(19) -0.0037(16) 0.0013(17) 0.0065(18)
C5 0.043(2) 0.0134(19) 0.0205(19) -0.0013(15) 0.0013(17) 0.0000(17)
N1 0.0254(16) 0.0140(16) 0.0149(14) -0.0011(12) 0.0000(12) 0.0029(13)
C9 0.0207(19) 0.033(2) 0.025(2) -0.0051(18) -0.0025(16) 0.0016(17)
C8 0.039(2) 0.017(2) 0.0192(19) 0.0001(15) -0.0035(16) 0.0091(17)
O2 0.0148(12) 0.0149(13) 0.0231(14) 0.0028(10) -0.0010(10) -0.0028(10)
C10 0.0143(17) 0.0175(19) 0.0183(18) -0.0009(14) -0.0009(13) -0.0017(14)
C16 0.0189(18) 0.0164(19) 0.0198(18) -0.0010(14) -0.0014(14) 0.0020(14)
C13 0.033(2) 0.025(2) 0.044(3) 0.009(2) 0.002(2) -0.0062(19)
C11 0.027(2) 0.0167(19) 0.0242(19) -0.0041(16) 0.0002(16) -0.0029(16)
C15 0.025(2) 0.025(2) 0.0196(19) -0.0017(16) 0.0018(15) -0.0024(16)
C12 0.027(2) 0.017(2) 0.038(2) 0.0000(17) -0.0013(18) -0.0031(16)
C14 0.033(2) 0.036(3) 0.025(2) 0.0129(19) 0.0015(17) -0.007(2)
N2 0.0281(17) 0.0123(16) 0.0163(15) -0.0018(12) -0.0012(12) 0.0008(13)
C18 0.034(2) 0.0142(19) 0.028(2) 0.0017(16) -0.0071(17) 0.0025(16)
C17 0.035(2) 0.028(2) 0.0128(18) 0.0014(16) -0.0035(15) 0.0019(18)
N3 0.0213(16) 0.0128(15) 0.0165(15) -0.0007(12) 0.0021(12) 0.0003(12)
C20 0.029(2) 0.0163(19) 0.0218(19) -0.0045(15) 0.0001(15) 0.0005(16)
C19 0.0211(19) 0.022(2) 0.0226(19) -0.0036(16) 0.0021(15) 0.0020(15)
N4 0.0315(17) 0.0116(15) 0.0115(14) 0.0001(12) 0.0009(12) -0.0038(13)
C21 0.035(2) 0.0176(19) 0.0164(18) -0.0015(15) 0.0074(16) -0.0055(17)
C22 0.035(2) 0.0162(19) 0.0178(18) 0.0019(15) 0.0050(15) -0.0011(16)

loop_
_atom_type_symbol
_atom_type_description
_atom_type_scat_dispersion_real
_atom_type_scat_dispersion_imag
_atom_type_scat_source
C C 0.0181 0.0091 'International Tables Vol C Tables 4.2.6.8 and 6.1.1.4'
H H 0.0000 0.0000 'International Tables Vol C Tables 4.2.6.8 and 6.1.1.4'
N N 0.0311 0.0180 'International Tables Vol C Tables 4.2.6.8 and 6.1.1.4'
O O 0.0492 0.0322 'International Tables Vol C Tables 4.2.6.8 and 6.1.1.4'
Zr Zr -0.1862 2.2449 'International Tables Vol C Tables 4.2.6.8 and 6.1.1.4'

loop_
_geom_angle_atom_site_label_1
_geom_angle_atom_site_label_2
_geom_angle_atom_site_label_3
_geom_angle
_geom_angle_site_symmetry_1
_geom_angle_site_symmetry_3
_geom_angle_publ_flag
O2 Zr1 O1 100.30(11) . . ?
O2 Zr1 N4 152.71(12) . . ?
O1 Zr1 N4 92.81(11) . . ?
O2 Zr1 N3 87.81(11) . . ?
O1 Zr1 N3 156.48(11) . . ?
N4 Zr1 N3 89.56(12) . . ?
O2 Zr1 N1 95.62(11) . . ?
O1 Zr1 N1 71.97(10) . . ?
N4 Zr1 N1 111.23(12) . . ?
N3 Zr1 N1 85.37(11) . . ?
O2 Zr1 N2 71.43(11) . . ?
O1 Zr1 N2 84.98(10) . . ?
N4 Zr1 N2 86.15(12) . . ?
N3 Zr1 N2 118.53(11) . . ?
N1 Zr1 N2 151.31(11) . . ?
C1 O1 Zr1 129.8(2) . . ?
N1 C7 C1 112.4(3) . . ?
O1 C1 C7 107.2(3) . . ?
O1 C1 C6 110.4(3) . . ?
C7 C1 C6 114.1(3) . . ?
O1 C1 C2 110.5(3) . . ?
C7 C1 C2 106.2(3) . . ?
C6 C1 C2 108.3(3) . . ?
C5 C6 C1 112.7(3) . . ?
C3 C2 C1 113.5(3) . . ?
C2 C3 C4 111.0(3) . . ?
C5 C4 C3 109.8(3) . . ?
C4 C5 C6 110.7(3) . . ?
C9 N1 C8 108.1(3) . . ?
C9 N1 C7 111.9(3) . . ?
C8 N1 C7 108.2(3) . . ?
C9 N1 Zr1 109.8(2) . . ?
C8 N1 Zr1 112.2(2) . . ?
C7 N1 Zr1 106.6(2) . . ?
C10 O2 Zr1 129.4(2) . . ?
O2 C10 C15 109.5(3) . . ?
O2 C10 C11 110.8(3) . . ?
C15 C10 C11 107.9(3) . . ?
O2 C10 C16 107.8(3) . . ?
C15 C10 C16 107.6(3) . . ?
C11 C10 C16 113.2(3) . . ?
N2 C16 C10 112.5(3) . . ?
C12 C13 C14 110.2(4) . . ?
C12 C11 C10 112.7(3) . . ?
C14 C15 C10 112.7(3) . . ?
C13 C12 C11 111.1(4) . . ?
C13 C14 C15 110.9(4) . . ?
C16 N2 C17 111.9(3) . . ?
C16 N2 C18 108.6(3) . . ?
C17 N2 C18 108.7(3) . . ?
C16 N2 Zr1 105.1(2) . . ?
C17 N2 Zr1 109.3(2) . . ?
C18 N2 Zr1 113.2(2) . . ?
C19 N3 C20 107.6(3) . . ?
C19 N3 Zr1 125.5(2) . . ?
C20 N3 Zr1 125.6(3) . . ?
C21 N4 C22 108.7(3) . . ?
C21 N4 Zr1 125.8(2) . . ?
C22 N4 Zr1 125.0(2) . . ?

loop_
_geom_bond_atom_site_label_1
_geom_bond_atom_site_label_2
_geom_bond_distance
_geom_bond_site_symmetry_2
_geom_bond_publ_flag
Zr1 O2 2.038(3) . ?
Zr1 O1 2.043(2) . ?
Zr1 N4 2.117(3) . ?
Zr1 N3 2.139(3) . ?
Zr1 N1 2.415(3) . ?
Zr1 N2 2.437(3) . ?
O1 C1 1.401(4) . ?
C7 N1 1.491(5) . ?
C7 C1 1.535(5) . ?
C1 C6 1.539(5) . ?
C1 C2 1.542(5) . ?
C6 C5 1.529(6) . ?
C2 C3 1.523(6) . ?
C3 C4 1.525(6) . ?
C4 C5 1.521(6) . ?
N1 C9 1.473(5) . ?
N1 C8 1.485(5) . ?
O2 C10 1.391(4) . ?
C10 C15 1.541(5) . ?
C10 C11 1.541(5) . ?
C10 C16 1.547(5) . ?
C16 N2 1.473(5) . ?
C13 C12 1.515(6) . ?
C13 C14 1.531(7) . ?
C11 C12 1.529(6) . ?
C15 C14 1.533(6) . ?
N2 C17 1.478(5) . ?
N2 C18 1.479(5) . ?
N3 C19 1.454(5) . ?
N3 C20 1.455(5) . ?
N4 C21 1.456(5) . ?
N4 C22 1.458(5) . ?
